data_7226310
loop_
_publ_author_name
'Panda, Tarun Kanti Kanti'
'Anga, Srinivas'
'Banerjee, Indrani'
'Nayek, Hari Pada'

_publ_section_title
;
 Alkali Metal Complexes Having Sterically Bulky Bis-Iminopyrrolyl Ligands
 -- Control of Dimeric to Monomeric Complex
;
_journal_name_full 'RSC Adv.'
_journal_paper_doi 10.1039/C6RA13437H
_journal_year 2016
_chemical_formula_sum 'C38 H39 N3 O1.5'
_chemical_formula_weight 561.72
_space_group_crystal_system monoclinic
_space_group_IT_number 14
_space_group_name_Hall '-P 2ybc'
_space_group_name_H-M_alt 'P 1 21/c 1'
_symmetry_space_group_name_Hall '-P 2ybc'
_symmetry_space_group_name_H-M 'P 1 21/c 1'
_atom_sites_solution_hydrogens geom
_audit_creation_method SHELXL-2014/7
_audit_update_record
;
2016-08-02 deposited with the CCDC.
2016-08-18 downloaded from the CCDC.
;
_cell_angle_alpha 90
_cell_angle_beta 115.815(3)
_cell_angle_gamma 90
_cell_formula_units_Z 4
_cell_length_a 14.5185(6)
_cell_length_b 9.4875(3)
_cell_length_c 25.1680(12)
_cell_measurement_reflns_used 3765
_cell_measurement_temperature 150(2)
_cell_measurement_theta_max 25.791
_cell_measurement_theta_min 1.558
_cell_volume 3120.8(2)
_computing_cell_refinement
'CrysAlisPro, Agilent Technologies,Version 1.171.35.19 (release 27-10-2011CrysAlis171 .NET)(compiled Oct 27'
_computing_data_collection
'CrysAlisPro, Agilent Technologies,Version 1.171.35.19 (release 27-10-2011CrysAlis171 .NET)(compiled Oct 27'
_computing_data_reduction
'CrysAlisPro, Agilent Technologies,Version 1.171.35.19 (release 27-10-2011CrysAlis171 .NET)(compiled Oct 27'
_computing_molecular_graphics 'DIAMOND & Olex 2.1'
_computing_publication_material WinGX
_computing_structure_refinement 'SHELXL-2014/7 (Sheldrick, 2014)'
_computing_structure_solution 'SHELXL-2014/7 (Sheldrick, 2014)'
_diffrn_ambient_temperature 150(2)
_diffrn_measured_fraction_theta_full 0.999
_diffrn_measured_fraction_theta_max 0.983
_diffrn_measurement_device_type 'SuperNova, Dual, Mo at zero, Eos'
_diffrn_radiation_type MoK\a
_diffrn_radiation_wavelength 0.71073
_diffrn_reflns_av_R_equivalents 0.0305
_diffrn_reflns_av_unetI/netI 0.0395
_diffrn_reflns_Laue_measured_fraction_full 0.999
_diffrn_reflns_Laue_measured_fraction_max 0.983
_diffrn_reflns_limit_h_max 10
_diffrn_reflns_limit_h_min -17
_diffrn_reflns_limit_k_max 10
_diffrn_reflns_limit_k_min -11
_diffrn_reflns_limit_l_max 30
_diffrn_reflns_limit_l_min -30
_diffrn_reflns_number 12874
_diffrn_reflns_point_group_measured_fraction_full 0.999
_diffrn_reflns_point_group_measured_fraction_max 0.983
_diffrn_reflns_theta_full 25.242
_diffrn_reflns_theta_max 25.791
_diffrn_reflns_theta_min 1.558
_exptl_absorpt_coefficient_mu 0.073
_exptl_absorpt_correction_T_max 1.00000
_exptl_absorpt_correction_T_min 0.75461
_exptl_absorpt_correction_type multi-scan
_exptl_absorpt_process_details
'CrysAlisPro, Agilent Technologies,Version 1.171.35.19 (release 27-10-2011 CrysAlis171 .NET)(compiled Oct 27'
_exptl_crystal_colour colorless
_exptl_crystal_density_diffrn 1.196
_exptl_crystal_description block
_exptl_crystal_F_000 1200
_exptl_crystal_size_max 0.28
_exptl_crystal_size_mid 0.26
_exptl_crystal_size_min 0.21
_refine_diff_density_max 0.230
_refine_diff_density_min -0.299
_refine_diff_density_rms 0.046
_refine_ls_extinction_method none
_refine_ls_goodness_of_fit_ref 1.015
_refine_ls_hydrogen_treatment constr
_refine_ls_matrix_type full
_refine_ls_number_parameters 435
_refine_ls_number_reflns 5903
_refine_ls_number_restraints 335
_refine_ls_restrained_S_all 1.028
_refine_ls_R_factor_all 0.0829
_refine_ls_R_factor_gt 0.0610
_refine_ls_shift/su_max 0.003
_refine_ls_shift/su_mean 0.000
_refine_ls_structure_factor_coef Fsqd
_refine_ls_weighting_details 'w=1/[\s^2^(Fo^2^)+(0.0880P)^2^+0.9780P] where P=(Fo^2^+2Fc^2^)/3'
_refine_ls_weighting_scheme calc
_refine_ls_wR_factor_gt 0.1577
_refine_ls_wR_factor_ref 0.1796
_reflns_Friedel_coverage 0.000
_reflns_number_gt 4307
_reflns_number_total 5903
_reflns_threshold_expression 'I > 2\s(I)'
_cod_data_source_file c6ra13437h2.cif
_cod_data_source_block 1H
_cod_original_formula_sum 'C38 H39 N3 O1.50'
_cod_database_code 7226310
_shelx_shelxl_version_number 2014/7
_shelx_space_group_comment
;
The symmetry employed for this shelxl refinement is uniquely defined
by the following loop, which should always be used as a source of
symmetry information in preference to the above space-group names.
They are only intended as comments.
;

loop_
_space_group_symop_operation_xyz
'x, y, z'
'-x, y+1/2, -z+1/2'
'-x, -y, -z'
'x, -y-1/2, z-1/2'

loop_
_atom_site_label
_atom_site_type_symbol
_atom_site_fract_x
_atom_site_fract_y
_atom_site_fract_z
_atom_site_U_iso_or_equiv
_atom_site_adp_type
_atom_site_occupancy
_atom_site_site_symmetry_order
_atom_site_calc_flag
_atom_site_refinement_flags_posn
_atom_site_refinement_flags_adp
_atom_site_refinement_flags_occupancy
_atom_site_disorder_assembly
_atom_site_disorder_group
C0AA C 0.51844(14) -0.4119(2) -0.07428(8) 0.0376(4) Uani 1 1 d . U . . .
C4AA C 0.58182(15) -0.3026(2) -0.04319(9) 0.0429(5) Uani 1 1 d . U . . .
H4AA H 0.5736 -0.2082 -0.0542 0.052 Uiso 1 1 calc R U . . .
C3 C 0.66042(16) -0.3588(2) 0.00759(9) 0.0426(5) Uani 1 1 d . U . . .
H3 H 0.7137 -0.3087 0.0365 0.051 Uiso 1 1 calc R U . . .
C4 C 0.64452(14) -0.5027(2) 0.00695(8) 0.0366(4) Uani 1 1 d . U . . .
C5 C 0.70500(15) -0.6062(2) 0.04982(8) 0.0379(4) Uani 1 1 d . U . . .
H5 H 0.7612 -0.5752 0.0834 0.045 Uiso 1 1 calc R U . . .
C6 C 0.42816(15) -0.4094(2) -0.12979(9) 0.0385(4) Uani 1 1 d . U . . .
H6 H 0.4064 -0.3238 -0.1492 0.046 Uiso 1 1 calc R U . . .
C5AA C 0.28614(15) -0.5027(2) -0.20988(8) 0.0421(5) Uani 1 1 d . U . . .
H5AA H 0.2816 -0.4034 -0.2215 0.050 Uiso 1 1 calc R U . . .
C8 C 0.19158(16) -0.5388(2) -0.20196(9) 0.0433(5) Uani 1 1 d . U . . .
C6AA C 0.10716(16) -0.4508(3) -0.22438(9) 0.0509(5) Uani 1 1 d . U . . .
H6AA H 0.1085 -0.3703 -0.2451 0.061 Uiso 1 1 calc R U . . .
C10 C 0.02044(18) -0.4811(3) -0.21632(11) 0.0634(7) Uani 1 1 d . U . . .
H10 H -0.0359 -0.4214 -0.2317 0.076 Uiso 1 1 calc R U . . .
C1AA C 0.01828(19) -0.6003(3) -0.18533(11) 0.0644(7) Uani 1 1 d . U . . .
H1AA H -0.0393 -0.6200 -0.1794 0.077 Uiso 1 1 calc R U . . .
C12 C 0.10138(18) -0.6900(3) -0.16323(10) 0.0575(6) Uani 1 1 d . U . . .
H12 H 0.0994 -0.7708 -0.1428 0.069 Uiso 1 1 calc R U . . .
C2AA C 0.18776(17) -0.6602(2) -0.17142(9) 0.0480(5) Uani 1 1 d . U . . .
H2AA H 0.2435 -0.7211 -0.1565 0.058 Uiso 1 1 calc R U . . .
C14 C 0.30009(17) -0.5907(2) -0.25645(9) 0.0469(5) Uani 1 1 d . U . . .
C3AA C 0.22309(19) -0.6732(3) -0.29627(9) 0.0552(6) Uani 1 1 d . U . . .
H3AA H 0.1605 -0.6781 -0.2945 0.066 Uiso 1 1 calc R U . . .
C16 C 0.2377(2) -0.7497(3) -0.33930(11) 0.0708(7) Uani 1 1 d . U . . .
H16 H 0.1853 -0.8063 -0.3655 0.085 Uiso 1 1 calc R U . . .
C17 C 0.3288(3) -0.7417(3) -0.34309(12) 0.0784(8) Uani 1 1 d . U . . .
H17 H 0.3381 -0.7913 -0.3723 0.094 Uiso 1 1 calc R U . . .
C18 C 0.4054(3) -0.6608(4) -0.30391(14) 0.0888(10) Uani 1 1 d . U . . .
H18 H 0.4677 -0.6562 -0.3061 0.107 Uiso 1 1 calc R U . . .
C19 C 0.3921(2) -0.5852(3) -0.26072(12) 0.0726(8) Uani 1 1 d . U . . .
H19 H 0.4453 -0.5301 -0.2343 0.087 Uiso 1 1 calc R U . . .
C20 C 0.75589(15) -0.8260(2) 0.09362(9) 0.0423(5) Uani 1 1 d . U . . .
H20 H 0.8004 -0.7637 0.1256 0.051 Uiso 1 1 calc R U . . .
C21 C 0.69543(18) -0.9171(2) 0.11654(10) 0.0497(5) Uani 1 1 d . U . . .
C22 C 0.60525(19) -0.9829(3) 0.07888(13) 0.0631(6) Uani 1 1 d . U . . .
H22 H 0.5798 -0.9688 0.0384 0.076 Uiso 1 1 calc R U . . .
C23 C 0.5524(3) -1.0692(3) 0.10040(18) 0.0920(11) Uani 1 1 d . U . . .
H23 H 0.4923 -1.1134 0.0747 0.110 Uiso 1 1 calc R U . . .
C24 C 0.5907(3) -1.0890(4) 0.1612(2) 0.1123(14) Uani 1 1 d . U . . .
H24 H 0.5555 -1.1461 0.1762 0.135 Uiso 1 1 calc R U . . .
C25 C 0.6792(4) -1.0250(4) 0.19866(18) 0.1072(13) Uani 1 1 d . U . . .
H25 H 0.7046 -1.0394 0.2391 0.129 Uiso 1 1 calc R U . . .
C26 C 0.7317(2) -0.9386(3) 0.17695(12) 0.0745(8) Uani 1 1 d . U . . .
H26 H 0.7916 -0.8946 0.2030 0.089 Uiso 1 1 calc R U . . .
C27 C 0.82238(16) -0.9150(2) 0.07414(9) 0.0422(5) Uani 1 1 d . U . . .
C28 C 0.78162(18) -0.9996(2) 0.02452(10) 0.0551(6) Uani 1 1 d . U . . .
H28 H 0.7112 -1.0011 0.0016 0.066 Uiso 1 1 calc R U . . .
C29 C 0.8434(2) -1.0815(3) 0.00858(12) 0.0615(6) Uani 1 1 d . U . . .
H29 H 0.8146 -1.1382 -0.0248 0.074 Uiso 1 1 calc R U . . .
C30 C 0.9469(2) -1.0800(3) 0.04160(14) 0.0742(8) Uani 1 1 d . U . . .
H30 H 0.9889 -1.1334 0.0302 0.089 Uiso 1 1 calc R U . . .
C31 C 0.9886(2) -0.9995(4) 0.09165(17) 0.0967(11) Uani 1 1 d . U . . .
H31 H 1.0589 -1.0008 0.1150 0.116 Uiso 1 1 calc R U . . .
C32 C 0.92657(19) -0.9162(3) 0.10759(13) 0.0722(8) Uani 1 1 d . U . . .
H32 H 0.9556 -0.8605 0.1413 0.087 Uiso 1 1 calc R U . . .
C33 C 0.3158(5) -0.2563(7) -0.3897(3) 0.1069(16) Uani 0.75 1 d . U P A 1
H33A H 0.3794 -0.3012 -0.3632 0.128 Uiso 0.75 1 calc R U P A 1
H33B H 0.3124 -0.2544 -0.4290 0.128 Uiso 0.75 1 calc R U P A 1
C34B C 0.2284(4) -0.3321(5) -0.3897(2) 0.0826(12) Uani 0.75 1 d . U P A 1
H34A H 0.1716 -0.3311 -0.4288 0.099 Uiso 0.75 1 calc R U P A 1
H34B H 0.2464 -0.4292 -0.3777 0.099 Uiso 0.75 1 calc R U P A 1
O35B O 0.2019(5) -0.2597(4) -0.3486(3) 0.1468(18) Uani 0.75 1 d . U P A 1
C36B C 0.2300(5) -0.1264(5) -0.3480(3) 0.1054(17) Uani 0.75 1 d . U P A 1
H36A H 0.2566 -0.0897 -0.3080 0.126 Uiso 0.75 1 calc R U P A 1
H36B H 0.1710 -0.0702 -0.3728 0.126 Uiso 0.75 1 calc R U P A 1
C1BB C 0.3100(6) -0.1157(8) -0.3699(4) 0.145(3) Uani 0.75 1 d . U P A 1
H1BA H 0.2901 -0.0488 -0.4021 0.174 Uiso 0.75 1 calc R U P A 1
H1BB H 0.3751 -0.0870 -0.3385 0.174 Uiso 0.75 1 calc R U P A 1
C37B C 0.0760(12) -0.5406(16) 0.0045(8) 0.121(4) Uani 0.5 1 d D U P B -1
H37A H 0.1471 -0.5179 0.0294 0.145 Uiso 0.5 1 calc R U P B -1
H37B H 0.0730 -0.6260 -0.0174 0.145 Uiso 0.5 1 calc R U P B -1
C38B C 0.0182(13) -0.557(2) 0.0400(9) 0.220(11) Uani 0.5 1 d D U P B -1
H38A H -0.0073 -0.6529 0.0367 0.264 Uiso 0.5 1 calc R U P B -1
H38B H 0.0619 -0.5375 0.0812 0.264 Uiso 0.5 1 calc R U P B -1
N1 N 0.55781(12) -0.53300(16) -0.04303(7) 0.0364(4) Uani 1 1 d . U . . .
H1 H 0.5319 -0.6157 -0.0533 0.044 Uiso 1 1 calc R U . . .
N2 N 0.37719(12) -0.51993(17) -0.15310(7) 0.0413(4) Uani 1 1 d . U . . .
N3 N 0.68573(12) -0.73778(17) 0.04424(7) 0.0398(4) Uani 1 1 d . U . . .
O2 O -0.0610(7) -0.3854(8) -0.0309(2) 0.129(2) Uani 0.5 1 d D U P B -1
C38A C 0.0242(9) -0.4232(11) -0.0358(5) 0.109(3) Uani 0.5 1 d D U P B -1
H38C H 0.0702 -0.3432 -0.0265 0.131 Uiso 0.5 1 calc R U P B -1
H38D H 0.0064 -0.4515 -0.0761 0.131 Uiso 0.5 1 calc R U P B -1
C37A C -0.0641(14) -0.4605(19) 0.0175(5) 0.105(4) Uani 0.5 1 d D U P B -1
H37C H -0.0590 -0.3949 0.0482 0.126 Uiso 0.5 1 calc R U P B -1
H37D H -0.1285 -0.5107 0.0044 0.126 Uiso 0.5 1 calc R U P B -1
O1 O 0.3315(10) -0.1861(15) -0.3119(5) 0.128(4) Uani 0.25 1 d . . P C 2
C2 C 0.2441(10) -0.1968(18) -0.3134(6) 0.071(3) Uiso 0.25 1 d . . P C 2
C7AA C 0.182(2) -0.194(3) -0.3818(12) 0.117(8) Uiso 0.2 1 d . . P C 2
C1 C 0.3610(18) -0.203(3) -0.3532(12) 0.133(7) Uiso 0.25 1 d . . P C 2
C8AA C 0.243(3) -0.222(4) -0.4215(15) 0.124(10) Uiso 0.15 1 d . . P C 2
C9AA C 0.311(3) -0.335(4) -0.3546(16) 0.123(10) Uiso 0.15 1 d . . P C 2

loop_
_atom_site_aniso_label
_atom_site_aniso_U_11
_atom_site_aniso_U_22
_atom_site_aniso_U_33
_atom_site_aniso_U_23
_atom_site_aniso_U_13
_atom_site_aniso_U_12
C0AA 0.0382(10) 0.0371(10) 0.0426(10) 0.0024(8) 0.0225(8) 0.0030(8)
C4AA 0.0473(11) 0.0350(10) 0.0477(11) 0.0020(8) 0.0217(9) -0.0018(9)
C3 0.0427(11) 0.0395(10) 0.0438(10) -0.0015(9) 0.0173(9) -0.0052(9)
C4 0.0364(10) 0.0393(10) 0.0381(9) -0.0009(8) 0.0200(8) -0.0001(8)
C5 0.0364(10) 0.0401(10) 0.0387(10) -0.0032(8) 0.0177(8) -0.0013(8)
C6 0.0406(10) 0.0376(10) 0.0423(10) 0.0039(8) 0.0226(8) 0.0032(8)
C5AA 0.0438(11) 0.0429(11) 0.0374(10) 0.0029(8) 0.0156(8) 0.0012(9)
C8 0.0432(11) 0.0484(11) 0.0363(9) -0.0072(9) 0.0155(8) -0.0021(9)
C6AA 0.0446(12) 0.0557(13) 0.0459(11) -0.0052(10) 0.0136(9) 0.0027(10)
C10 0.0446(12) 0.0787(17) 0.0623(14) -0.0129(13) 0.0192(11) 0.0016(12)
C1AA 0.0492(13) 0.0891(19) 0.0596(14) -0.0211(13) 0.0281(11) -0.0164(13)
C12 0.0592(14) 0.0668(15) 0.0494(12) -0.0094(11) 0.0263(11) -0.0174(12)
C2AA 0.0510(12) 0.0507(12) 0.0417(11) -0.0050(9) 0.0196(9) -0.0047(10)
C14 0.0521(12) 0.0507(12) 0.0384(10) 0.0033(9) 0.0202(9) 0.0037(10)
C3AA 0.0628(14) 0.0634(14) 0.0418(11) -0.0037(10) 0.0249(10) -0.0017(12)
C16 0.094(2) 0.0743(17) 0.0490(13) -0.0102(13) 0.0358(14) -0.0049(15)
C17 0.104(2) 0.089(2) 0.0606(16) -0.0045(15) 0.0528(16) 0.0155(17)
C18 0.085(2) 0.123(3) 0.0765(19) -0.0126(19) 0.0519(17) 0.0083(19)
C19 0.0613(15) 0.101(2) 0.0648(16) -0.0134(15) 0.0361(13) -0.0043(15)
C20 0.0428(11) 0.0391(10) 0.0389(10) -0.0005(8) 0.0121(8) 0.0031(9)
C21 0.0590(13) 0.0446(11) 0.0542(12) 0.0103(10) 0.0326(11) 0.0168(10)
C22 0.0620(15) 0.0552(14) 0.0813(17) 0.0134(13) 0.0399(13) 0.0015(12)
C23 0.085(2) 0.0653(17) 0.157(3) 0.0449(19) 0.082(2) 0.0200(15)
C24 0.128(3) 0.090(2) 0.181(4) 0.080(3) 0.125(3) 0.058(2)
C25 0.140(3) 0.113(3) 0.111(3) 0.067(2) 0.095(3) 0.066(2)
C26 0.096(2) 0.0770(18) 0.0613(15) 0.0240(13) 0.0441(15) 0.0389(16)
C27 0.0428(11) 0.0368(10) 0.0467(11) 0.0018(9) 0.0193(9) -0.0010(8)
C28 0.0495(12) 0.0564(13) 0.0568(13) -0.0110(11) 0.0207(10) 0.0009(11)
C29 0.0701(16) 0.0571(14) 0.0642(15) -0.0119(12) 0.0357(13) -0.0004(12)
C30 0.0647(16) 0.0717(17) 0.106(2) -0.0173(16) 0.0556(16) -0.0025(14)
C31 0.0495(15) 0.106(2) 0.135(3) -0.049(2) 0.0399(17) -0.0062(16)
C32 0.0444(13) 0.0769(18) 0.0877(19) -0.0303(15) 0.0216(13) -0.0042(12)
C33 0.107(4) 0.120(4) 0.116(4) 0.002(4) 0.069(4) -0.007(3)
C34B 0.106(3) 0.072(2) 0.094(3) -0.012(2) 0.066(3) -0.013(2)
O35B 0.236(5) 0.088(2) 0.198(5) -0.010(3) 0.171(4) -0.012(3)
C36B 0.118(4) 0.077(3) 0.142(5) -0.037(3) 0.076(4) -0.008(3)
C1BB 0.160(6) 0.113(4) 0.211(8) -0.027(5) 0.126(6) -0.040(4)
C37B 0.094(6) 0.102(7) 0.166(12) 0.015(9) 0.057(8) 0.019(5)
C38B 0.196(14) 0.267(19) 0.255(15) 0.162(16) 0.152(14) 0.136(15)
N1 0.0376(8) 0.0338(8) 0.0406(8) -0.0006(7) 0.0195(7) -0.0015(7)
N2 0.0396(9) 0.0430(9) 0.0405(8) 0.0018(7) 0.0167(7) 0.0010(7)
N3 0.0383(9) 0.0384(9) 0.0409(8) 0.0009(7) 0.0156(7) 0.0006(7)
O2 0.163(6) 0.160(6) 0.085(3) 0.040(4) 0.073(4) 0.084(5)
C38A 0.137(7) 0.081(5) 0.113(6) -0.007(4) 0.059(5) 0.030(5)
C37A 0.126(7) 0.117(8) 0.077(5) 0.004(5) 0.048(5) 0.032(5)
O1 0.131(10) 0.168(11) 0.113(8) -0.058(8) 0.080(8) -0.068(9)

loop_
_atom_type_symbol
_atom_type_description
_atom_type_scat_dispersion_real
_atom_type_scat_dispersion_imag
_atom_type_scat_source
C C 0.0033 0.0016 'International Tables Vol C Tables 4.2.6.8 and 6.1.1.4'
H H 0.0000 0.0000 'International Tables Vol C Tables 4.2.6.8 and 6.1.1.4'
N N 0.0061 0.0033 'International Tables Vol C Tables 4.2.6.8 and 6.1.1.4'
O O 0.0106 0.0060 'International Tables Vol C Tables 4.2.6.8 and 6.1.1.4'

loop_
_geom_angle_atom_site_label_1
_geom_angle_atom_site_label_2
_geom_angle_atom_site_label_3
_geom_angle
N1 C0AA C4AA 107.21(17)
N1 C0AA C6 123.18(17)
C4AA C0AA C6 129.59(18)
C0AA C4AA C3 108.01(18)
C0AA C4AA H4AA 126.0
C3 C4AA H4AA 126.0
C4 C3 C4AA 107.48(18)
C4 C3 H3 126.3
C4AA C3 H3 126.3
N1 C4 C3 107.47(17)
N1 C4 C5 124.24(17)
C3 C4 C5 128.29(18)
N3 C5 C4 123.54(18)
N3 C5 H5 118.2
C4 C5 H5 118.2
N2 C6 C0AA 122.36(18)
N2 C6 H6 118.8
C0AA C6 H6 118.8
N2 C5AA C8 109.27(15)
N2 C5AA C14 108.76(16)
C8 C5AA C14 114.23(17)
N2 C5AA H5AA 108.1
C8 C5AA H5AA 108.1
C14 C5AA H5AA 108.1
C6AA C8 C2AA 118.7(2)
C6AA C8 C5AA 120.3(2)
C2AA C8 C5AA 121.01(19)
C8 C6AA C10 120.9(2)
C8 C6AA H6AA 119.5
C10 C6AA H6AA 119.5
C1AA C10 C6AA 119.8(2)
C1AA C10 H10 120.1
C6AA C10 H10 120.1
C12 C1AA C10 120.1(2)
C12 C1AA H1AA 120.0
C10 C1AA H1AA 120.0
C1AA C12 C2AA 120.2(2)
C1AA C12 H12 119.9
C2AA C12 H12 119.9
C12 C2AA C8 120.3(2)
C12 C2AA H2AA 119.8
C8 C2AA H2AA 119.8
C3AA C14 C19 118.0(2)
C3AA C14 C5AA 122.3(2)
C19 C14 C5AA 119.6(2)
C14 C3AA C16 120.8(2)
C14 C3AA H3AA 119.6
C16 C3AA H3AA 119.6
C17 C16 C3AA 120.2(3)
C17 C16 H16 119.9
C3AA C16 H16 119.9
C18 C17 C16 119.4(3)
C18 C17 H17 120.3
C16 C17 H17 120.3
C17 C18 C19 120.8(3)
C17 C18 H18 119.6
C19 C18 H18 119.6
C18 C19 C14 120.7(3)
C18 C19 H19 119.7
C14 C19 H19 119.7
N3 C20 C21 110.03(16)
N3 C20 C27 110.29(16)
C21 C20 C27 111.19(16)
N3 C20 H20 108.4
C21 C20 H20 108.4
C27 C20 H20 108.4
C22 C21 C26 118.5(2)
C22 C21 C20 121.9(2)
C26 C21 C20 119.6(2)
C23 C22 C21 121.2(3)
C23 C22 H22 119.4
C21 C22 H22 119.4
C22 C23 C24 119.0(4)
C22 C23 H23 120.5
C24 C23 H23 120.5
C25 C24 C23 120.3(3)
C25 C24 H24 119.8
C23 C24 H24 119.8
C24 C25 C26 120.4(3)
C24 C25 H25 119.8
C26 C25 H25 119.8
C25 C26 C21 120.5(3)
C25 C26 H26 119.7
C21 C26 H26 119.7
C32 C27 C28 118.2(2)
C32 C27 C20 119.5(2)
C28 C27 C20 122.24(19)
C29 C28 C27 121.1(2)
C29 C28 H28 119.5
C27 C28 H28 119.5
C30 C29 C28 120.2(2)
C30 C29 H29 119.9
C28 C29 H29 119.9
C29 C30 C31 119.7(3)
C29 C30 H30 120.2
C31 C30 H30 120.2
C30 C31 C32 120.2(3)
C30 C31 H31 119.9
C32 C31 H31 119.9
C27 C32 C31 120.6(3)
C27 C32 H32 119.7
C31 C32 H32 119.7
C1BB C33 C34B 105.9(5)
C1BB C33 H33A 110.5
C34B C33 H33A 110.5
C1BB C33 H33B 110.5
C34B C33 H33B 110.5
H33A C33 H33B 108.7
O35B C34B C33 105.7(4)
O35B C34B H34A 110.6
C33 C34B H34A 110.6
O35B C34B H34B 110.6
C33 C34B H34B 110.6
H34A C34B H34B 108.7
C36B O35B C34B 106.8(4)
O35B C36B C1BB 110.2(4)
O35B C36B H36A 109.6
C1BB C36B H36A 109.6
O35B C36B H36B 109.6
C1BB C36B H36B 109.6
H36A C36B H36B 108.1
C33 C1BB C36B 103.8(5)
C33 C1BB H1BA 111.0
C36B C1BB H1BA 111.0
C33 C1BB H1BB 111.0
C36B C1BB H1BB 111.0
H1BA C1BB H1BB 109.0
C38A C37B C38B 104.1(9)
C38A C37B H37A 110.9
C38B C37B H37A 110.9
C38A C37B H37B 110.9
C38B C37B H37B 110.9
H37A C37B H37B 109.0
C37A C38B C37B 107.0(10)
C37A C38B H38A 110.3
C37B C38B H38A 110.3
C37A C38B H38B 110.3
C37B C38B H38B 110.3
H38A C38B H38B 108.6
C4 N1 C0AA 109.82(16)
C4 N1 H1 125.1
C0AA N1 H1 125.1
C6 N2 C5AA 116.90(17)
C5 N3 C20 115.14(16)
C38A O2 C37A 108.5(10)
O2 C38A C37B 110.7(10)
O2 C38A H38C 109.5
C37B C38A H38C 109.5
O2 C38A H38D 109.5
C37B C38A H38D 109.5
H38C C38A H38D 108.1
C38B C37A O2 109.3(11)
C38B C37A H37C 109.8
O2 C37A H37C 109.8
C38B C37A H37D 109.8
O2 C37A H37D 109.8
H37C C37A H37D 108.3
C2 O1 C1 130.4(16)
C2 O1 C9AA 91.0(15)
C1 O1 C9AA 54.8(17)
O1 C2 C7AA 96.9(14)
C2 C7AA C8AA 118(2)
O1 C1 C9AA 78(2)
O1 C1 C8AA 105.3(18)
C9AA C1 C8AA 69(2)
C7AA C8AA C1 87(2)
C7AA C8AA C9AA 76(2)
C1 C8AA C9AA 45.7(16)
C1 C9AA O1 47.3(15)
C1 C9AA C8AA 66(2)
O1 C9AA C8AA 88.3(19)

loop_
_geom_bond_atom_site_label_1
_geom_bond_atom_site_label_2
_geom_bond_distance
C0AA N1 1.369(2)
C0AA C4AA 1.381(3)
C0AA C6 1.441(3)
C4AA C3 1.396(3)
C4AA H4AA 0.9300
C3 C4 1.383(3)
C3 H3 0.9300
C4 N1 1.368(2)
C4 C5 1.440(3)
C5 N3 1.274(2)
C5 H5 0.9300
C6 N2 1.270(2)
C6 H6 0.9300
C5AA N2 1.474(2)
C5AA C8 1.510(3)
C5AA C14 1.523(3)
C5AA H5AA 0.9800
C8 C6AA 1.384(3)
C8 C2AA 1.399(3)
C6AA C10 1.390(3)
C6AA H6AA 0.9300
C10 C1AA 1.382(4)
C10 H10 0.9300
C1AA C12 1.381(4)
C1AA H1AA 0.9300
C12 C2AA 1.386(3)
C12 H12 0.9300
C2AA H2AA 0.9300
C14 C3AA 1.375(3)
C14 C19 1.387(3)
C3AA C16 1.394(3)
C3AA H3AA 0.9300
C16 C17 1.370(4)
C16 H16 0.9300
C17 C18 1.357(4)
C17 H17 0.9300
C18 C19 1.385(4)
C18 H18 0.9300
C19 H19 0.9300
C20 N3 1.476(2)
C20 C21 1.514(3)
C20 C27 1.516(3)
C20 H20 0.9800
C21 C22 1.386(3)
C21 C26 1.390(3)
C22 C23 1.383(4)
C22 H22 0.9300
C23 C24 1.395(5)
C23 H23 0.9300
C24 C25 1.362(6)
C24 H24 0.9300
C25 C26 1.383(5)
C25 H25 0.9300
C26 H26 0.9300
C27 C32 1.374(3)
C27 C28 1.382(3)
C28 C29 1.372(3)
C28 H28 0.9300
C29 C30 1.364(4)
C29 H29 0.9300
C30 C31 1.368(4)
C30 H30 0.9300
C31 C32 1.382(4)
C31 H31 0.9300
C32 H32 0.9300
C33 C1BB 1.439(8)
C33 C34B 1.458(7)
C33 H33A 0.9700
C33 H33B 0.9700
C34B O35B 1.428(6)
C34B H34A 0.9700
C34B H34B 0.9700
O35B C36B 1.327(6)
C36B C1BB 1.491(8)
C36B H36A 0.9700
C36B H36B 0.9700
C1BB H1BA 0.9700
C1BB H1BB 0.9700
C37B C38A 1.473(13)
C37B C38B 1.476(15)
C37B H37A 0.9700
C37B H37B 0.9700
C38B C37A 1.416(14)
C38B H38A 0.9700
C38B H38B 0.9700
N1 H1 0.8600
O2 C38A 1.344(11)
O2 C37A 1.427(11)
C38A H38C 0.9700
C38A H38D 0.9700
C37A H37C 0.9700
C37A H37D 0.9700
O1 C2 1.258(17)
O1 C1 1.30(3)
O1 C9AA 1.72(4)
C2 C7AA 1.56(3)
C7AA C8AA 1.62(4)
C1 C9AA 1.44(4)
C1 C8AA 1.83(4)
C8AA C9AA 1.87(5)
